data_4508339
loop_
_publ_author_name
'Portell, Anna'
'Font-Bardia, Merc\`e'
'Prohens, Rafel'

_publ_section_title
;
 Self-Assembling of Zwitterionic Squaramides through Electrostatically
 Compressed Face-to-Face \p-Stacking: A New Supramolecular Synthon
;
_journal_issue 10
_journal_name_full 'Crystal Growth &amp; Design'
_journal_page_first 4200
_journal_paper_doi 10.1021/cg401161d
_journal_volume 13
_journal_year 2013
_chemical_formula_sum 'C12 H14 N2 O7'
_chemical_formula_weight 298.25
_chemical_name_systematic
;
 ?
;
_space_group_crystal_system monoclinic
_space_group_IT_number 14
_space_group_name_Hall '-P 2ybc'
_space_group_name_H-M_alt 'P 1 21/c 1'
_symmetry_space_group_name_Hall '-P 2ybc'
_symmetry_space_group_name_H-M 'P 1 21/c 1'
_atom_sites_solution_hydrogens mixed
_audit_creation_method SHELXL-2013
_cell_angle_alpha 90
_cell_angle_beta 121.09(3)
_cell_angle_gamma 90
_cell_formula_units_Z 4
_cell_length_a 7.470(3)
_cell_length_b 16.818(4)
_cell_length_c 11.912(5)
_cell_measurement_temperature 293(2)
_cell_volume 1281.5(9)
_computing_cell_refinement 'AUTOMAR (Claudio Klein, 2007)'
_computing_data_collection 'MARXDS (Claudio Klein, 2005)'
_computing_data_reduction 'MARSCALE (Claudio Klein, 2007)'
_computing_molecular_graphics 'ORTEP (Brueggermann and Smith, 1990)'
_computing_publication_material 'PLATON (Spek, 1990)'
_computing_structure_refinement 'SHELXL-97 (Sheldrick, 1997)'
_computing_structure_solution 'SHELXS-97 (Sheldrick, 1997)'
_diffrn_ambient_temperature 293(2)
_diffrn_measured_fraction_theta_full 0.933
_diffrn_measured_fraction_theta_max 0.758
_diffrn_radiation_type MoK\a
_diffrn_radiation_wavelength 0.71073
_diffrn_reflns_av_R_equivalents 0.0332
_diffrn_reflns_av_unetI/netI 0.0203
_diffrn_reflns_Laue_measured_fraction_full 0.933
_diffrn_reflns_Laue_measured_fraction_max 0.758
_diffrn_reflns_limit_h_max 10
_diffrn_reflns_limit_h_min -10
_diffrn_reflns_limit_k_max 20
_diffrn_reflns_limit_k_min -24
_diffrn_reflns_limit_l_max 17
_diffrn_reflns_limit_l_min -17
_diffrn_reflns_number 12424
_diffrn_reflns_point_group_measured_fraction_full 0.933
_diffrn_reflns_point_group_measured_fraction_max 0.758
_diffrn_reflns_theta_full 25.242
_diffrn_reflns_theta_max 32.264
_diffrn_reflns_theta_min 2.335
_exptl_absorpt_coefficient_mu 0.129
_exptl_absorpt_correction_type none
_exptl_crystal_colour colourless
_exptl_crystal_density_diffrn 1.546
_exptl_crystal_description prism
_exptl_crystal_F_000 624
_exptl_crystal_size_max 0.1
_exptl_crystal_size_mid 0.09
_exptl_crystal_size_min 0.09
_refine_diff_density_max 0.375
_refine_diff_density_min -0.359
_refine_diff_density_rms 0.110
_refine_ls_extinction_method none
_refine_ls_goodness_of_fit_ref 1.115
_refine_ls_hydrogen_treatment constr
_refine_ls_matrix_type full
_refine_ls_number_parameters 192
_refine_ls_number_reflns 3448
_refine_ls_number_restraints 0
_refine_ls_restrained_S_all 1.115
_refine_ls_R_factor_all 0.0633
_refine_ls_R_factor_gt 0.0603
_refine_ls_shift/su_max 0.000
_refine_ls_shift/su_mean 0.000
_refine_ls_structure_factor_coef Fsqd
_refine_ls_weighting_details
;
 w=1/[\s^2^(Fo^2^)+(0.0890P)^2^+0.7621P]
 where P=(Fo^2^+2Fc^2^)/3
;
_refine_ls_weighting_scheme calc
_refine_ls_wR_factor_gt 0.1633
_refine_ls_wR_factor_ref 0.1674
_reflns_Friedel_coverage 0.000
_reflns_number_gt 3264
_reflns_number_total 3448
_reflns_threshold_expression 'I > 2\s(I)'
_cod_data_source_file cg401161d_si_003.cif
_cod_data_source_block shelxl
_cod_database_code 4508339
_shelx_space_group_comment
;
The symmetry employed for this shelxl refinement is uniquely defined
by the following loop, which should always be used as a source of
symmetry information in preference to the above space-group names.
They are only intended as comments.
;
_shelxl_version_number 2013-2

loop_
_space_group_symop_operation_xyz
'x, y, z'
'-x, y+1/2, -z+1/2'
'-x, -y, -z'
'x, -y-1/2, z-1/2'

loop_
_atom_site_label
_atom_site_type_symbol
_atom_site_fract_x
_atom_site_fract_y
_atom_site_fract_z
_atom_site_U_iso_or_equiv
_atom_site_adp_type
_atom_site_occupancy
_atom_site_site_symmetry_order
_atom_site_calc_flag
_atom_site_refinement_flags_posn
_atom_site_refinement_flags_adp
O1 O 0.28489(18) -0.11595(6) 0.23779(12) 0.0239(3) Uani 1 1 d . .
H1O H 0.2908 -0.1057 0.1725 0.029 Uiso 1 1 d R U
O2 O 0.2375(2) 0.07440(7) 0.16604(12) 0.0272(3) Uani 1 1 d . .
O3 O 0.2161(2) 0.10924(7) 0.42770(13) 0.0283(3) Uani 1 1 d . .
N1 N 0.2479(2) -0.07927(7) 0.49155(13) 0.0212(3) Uani 1 1 d . .
H1N H 0.2381 -0.0535 0.5548 0.025 Uiso 1 1 d R U
N2 N -0.1311(2) -0.18756(7) 0.34728(14) 0.0234(3) Uani 1 1 d . .
H2N H -0.1517 -0.1332 0.3426 0.028 Uiso 1 1 d R U
C1 C 0.2674(2) -0.05025(8) 0.28889(15) 0.0205(3) Uani 1 1 d . .
C2 C 0.2482(2) 0.03335(9) 0.25572(16) 0.0216(3) Uani 1 1 d . .
C3 C 0.2353(2) 0.05069(9) 0.37493(16) 0.0216(3) Uani 1 1 d . .
C4 C 0.2517(2) -0.03600(8) 0.40097(15) 0.0208(3) Uani 1 1 d . .
C5 C 0.2605(2) -0.16663(9) 0.49465(16) 0.0220(3) Uani 1 1 d . .
H5 H 0.3789 -0.1834 0.5780 0.026 Uiso 1 1 calc R U
H5A H 0.2838 -0.1847 0.4259 0.026 Uiso 1 1 calc R U
C6 C 0.0622(2) -0.20534(9) 0.47612(16) 0.0238(3) Uani 1 1 d . .
H6 H 0.0825 -0.2625 0.4845 0.029 Uiso 1 1 calc R U
H6A H 0.0412 -0.1876 0.5459 0.029 Uiso 1 1 calc R U
C7 C -0.1183(3) -0.21530(10) 0.23241(18) 0.0297(3) Uani 1 1 d . .
H7 H -0.0048 -0.1888 0.2320 0.044 Uiso 1 1 calc R U
H7A H -0.2468 -0.2033 0.1529 0.044 Uiso 1 1 calc R U
H7B H -0.0949 -0.2717 0.2386 0.044 Uiso 1 1 calc R U
C8 C -0.3151(3) -0.22687(9) 0.34244(19) 0.0282(3) Uani 1 1 d . .
H8 H -0.4396 -0.2149 0.2604 0.042 Uiso 1 1 calc R U
H8A H -0.3297 -0.2075 0.4131 0.042 Uiso 1 1 calc R U
H8B H -0.2939 -0.2834 0.3508 0.042 Uiso 1 1 calc R U
O4 O 0.6700(2) 0.12489(7) -0.04647(12) 0.0256(3) Uani 1 1 d . .
O5 O 0.78924(18) -0.06104(6) 0.05626(12) 0.0242(2) Uani 1 1 d . .
H5O H 0.7817 -0.0557 -0.0221 0.029 Uiso 1 1 d R U
O6 O 0.77006(18) -0.01747(7) 0.31045(11) 0.0240(2) Uani 1 1 d . .
O7 O 0.67856(19) 0.16928(7) 0.21904(12) 0.0266(3) Uani 1 1 d . .
C9 C 0.7013(2) 0.08580(9) 0.05171(15) 0.0207(3) Uani 1 1 d . .
C10 C 0.7499(2) 0.00547(8) 0.09773(15) 0.0196(3) Uani 1 1 d . .
C11 C 0.7450(2) 0.02171(9) 0.21462(15) 0.0203(3) Uani 1 1 d . .
C12 C 0.6999(2) 0.10794(9) 0.17293(15) 0.0214(3) Uani 1 1 d . .

loop_
_atom_site_aniso_label
_atom_site_aniso_U_11
_atom_site_aniso_U_22
_atom_site_aniso_U_33
_atom_site_aniso_U_23
_atom_site_aniso_U_13
_atom_site_aniso_U_12
O1 0.0312(6) 0.0204(5) 0.0253(6) 0.0009(4) 0.0184(5) 0.0030(4)
O2 0.0389(6) 0.0205(5) 0.0272(7) 0.0015(4) 0.0206(6) -0.0005(4)
O3 0.0362(6) 0.0213(5) 0.0290(7) -0.0032(4) 0.0179(6) 0.0007(4)
N1 0.0228(6) 0.0206(6) 0.0208(7) 0.0006(4) 0.0118(5) 0.0013(4)
N2 0.0236(6) 0.0178(5) 0.0249(7) -0.0016(4) 0.0097(5) -0.0001(4)
C1 0.0208(6) 0.0197(6) 0.0220(8) 0.0008(5) 0.0118(6) -0.0001(5)
C2 0.0221(6) 0.0194(6) 0.0241(8) -0.0013(5) 0.0126(6) -0.0007(5)
C3 0.0205(6) 0.0203(6) 0.0224(8) -0.0002(5) 0.0100(6) -0.0003(5)
C4 0.0182(6) 0.0202(6) 0.0224(8) 0.0002(5) 0.0095(6) 0.0003(5)
C5 0.0227(6) 0.0200(6) 0.0237(8) 0.0022(5) 0.0121(6) 0.0024(5)
C6 0.0247(6) 0.0235(7) 0.0226(8) 0.0016(5) 0.0118(6) 0.0009(5)
C7 0.0363(8) 0.0270(7) 0.0250(9) -0.0017(6) 0.0154(7) -0.0035(6)
C8 0.0248(7) 0.0251(8) 0.0344(10) -0.0054(6) 0.0150(7) -0.0014(5)
O4 0.0347(6) 0.0223(5) 0.0231(7) 0.0030(4) 0.0172(5) 0.0021(4)
O5 0.0305(6) 0.0200(5) 0.0237(6) 0.0005(4) 0.0151(5) 0.0033(4)
O6 0.0273(5) 0.0233(5) 0.0205(6) 0.0015(4) 0.0117(5) 0.0017(4)
O7 0.0307(6) 0.0235(5) 0.0269(7) -0.0022(4) 0.0157(5) 0.0025(4)
C9 0.0195(6) 0.0211(6) 0.0213(8) 0.0006(5) 0.0104(6) -0.0007(5)
C10 0.0185(6) 0.0192(6) 0.0198(7) -0.0005(4) 0.0090(5) -0.0006(4)
C11 0.0183(6) 0.0212(6) 0.0202(8) -0.0002(5) 0.0091(5) 0.0006(5)
C12 0.0198(6) 0.0216(7) 0.0215(8) -0.0006(5) 0.0098(6) -0.0006(5)

loop_
_atom_type_symbol
_atom_type_description
_atom_type_scat_dispersion_real
_atom_type_scat_dispersion_imag
_atom_type_scat_source
C C 0.0033 0.0016 'International Tables Vol C Tables 4.2.6.8 and 6.1.1.4'
H H 0.0000 0.0000 'International Tables Vol C Tables 4.2.6.8 and 6.1.1.4'
N N 0.0061 0.0033 'International Tables Vol C Tables 4.2.6.8 and 6.1.1.4'
O O 0.0106 0.0060 'International Tables Vol C Tables 4.2.6.8 and 6.1.1.4'

loop_
_geom_angle_atom_site_label_1
_geom_angle_atom_site_label_2
_geom_angle_atom_site_label_3
_geom_angle
C1 O1 H1O 109.5
C4 N1 C5 123.05(13)
C4 N1 H1N 117.7
C5 N1 H1N 119.3
C7 N2 C6 113.10(13)
C7 N2 C8 108.55(13)
C6 N2 C8 109.34(13)
C7 N2 H2N 109.9
C6 N2 H2N 107.5
C8 N2 H2N 108.3
O1 C1 C4 131.36(13)
O1 C1 C2 135.84(14)
C4 C1 C2 92.75(12)
O2 C2 C1 136.84(14)
O2 C2 C3 134.47(14)
C1 C2 C3 88.63(12)
O3 C3 C4 135.03(15)
O3 C3 C2 136.79(15)
C4 C3 C2 88.16(11)
N1 C4 C1 136.57(14)
N1 C4 C3 132.99(14)
C1 C4 C3 90.43(12)
N1 C5 C6 112.20(12)
N1 C5 H5 109.2
C6 C5 H5 109.2
N1 C5 H5A 109.2
C6 C5 H5A 109.2
H5 C5 H5A 107.9
N2 C6 C5 114.42(13)
N2 C6 H6 108.7
C5 C6 H6 108.7
N2 C6 H6A 108.7
C5 C6 H6A 108.7
H6 C6 H6A 107.6
N2 C7 H7 109.5
N2 C7 H7A 109.5
H7 C7 H7A 109.5
N2 C7 H7B 109.5
H7 C7 H7B 109.5
H7A C7 H7B 109.5
N2 C8 H8 109.5
N2 C8 H8A 109.5
H8 C8 H8A 109.5
N2 C8 H8B 109.5
H8 C8 H8B 109.5
H8A C8 H8B 109.5
C10 O5 H5O 113.2
O4 C9 C10 137.70(14)
O4 C9 C12 132.75(14)
C10 C9 C12 89.55(12)
O5 C10 C9 136.03(14)
O5 C10 C11 130.34(13)
C9 C10 C11 93.62(12)
O6 C11 C10 136.05(14)
O6 C11 C12 135.27(14)
C10 C11 C12 88.67(12)
O7 C12 C9 135.57(14)
O7 C12 C11 136.28(15)
C9 C12 C11 88.11(11)

loop_
_geom_bond_atom_site_label_1
_geom_bond_atom_site_label_2
_geom_bond_distance
O1 C1 1.3003(18)
O1 H1O 0.8200
O2 C2 1.2395(19)
O3 C3 1.2160(19)
N1 C4 1.3141(19)
N1 C5 1.4714(19)
N1 H1N 0.9038
N2 C7 1.495(2)
N2 C6 1.497(2)
N2 C8 1.500(2)
N2 H2N 0.9246
C1 C4 1.419(2)
C1 C2 1.447(2)
C2 C3 1.501(2)
C3 C4 1.482(2)
C5 C6 1.526(2)
C5 H5 0.9700
C5 H5A 0.9700
C6 H6 0.9700
C6 H6A 0.9700
C7 H7 0.9600
C7 H7A 0.9600
C7 H7B 0.9600
C8 H8 0.9600
C8 H8A 0.9600
C8 H8B 0.9600
O4 C9 1.2540(19)
O5 C10 1.3160(18)
O5 H5O 0.9104
O6 C11 1.2456(19)
O7 C12 1.2173(19)
C9 C10 1.432(2)
C9 C12 1.496(2)
C10 C11 1.438(2)
C11 C12 1.513(2)
